data_7013733
loop_
_publ_author_name
'Adams, Christopher J.'
'Anderson, Kirsty M.'
'Bardaji, Manuel'
'Connelly, Neil G.'
'Goodwin, Nicholas J.'
'Llamas-Rey, Estefania'
'Orpen, A. Guy'
'Rieger, Philip H.'

_publ_section_title
;
 Bi- and poly-metallic cyanide-bridged complexes of the redox-active
 cyanomanganese nitrosyl unit [Mn(CN)(PR3)(NO)(eta-C5H4Me)].
;
_journal_issue 4
_journal_name_full 'Dalton transactions (Cambridge, England : 2003)'
_journal_page_first 683
_journal_page_last 694
_journal_paper_doi 10.1039/b313654j
_journal_year 2004
_chemical_formula_sum 'C31 H32 F6 Mn2 N5 O2 P'
_chemical_formula_weight 761.47
_chemical_name_systematic
;
?
;
_space_group_IT_number 14
_symmetry_cell_setting monoclinic
_symmetry_space_group_name_Hall '-P 2ybc'
_symmetry_space_group_name_H-M 'P 1 21/c 1'
_atom_sites_solution_hydrogens geom
_atom_sites_solution_primary direct
_atom_sites_solution_secondary difmap
_audit_creation_method SHELXL-97
_cell_angle_alpha 90.00
_cell_angle_beta 105.172(2)
_cell_angle_gamma 90.00
_cell_formula_units_Z 4
_cell_length_a 12.9264(14)
_cell_length_b 16.5505(17)
_cell_length_c 16.5090(18)
_cell_measurement_reflns_used 178
_cell_measurement_temperature 173(2)
_cell_volume 3408.8(6)
_computing_cell_refinement 'Bruker SMART'
_computing_data_collection 'Bruker SMART'
_computing_data_reduction 'Bruker SAINT'
_computing_molecular_graphics 'Bruker SHELXTL'
_computing_publication_material 'Bruker SHELXTL'
_computing_structure_refinement 'SHELXL-97 (Sheldrick, 1997)'
_computing_structure_solution 'SHELXS-97 (Sheldrick, 1990)'
_diffrn_ambient_temperature 173(2)
_diffrn_measured_fraction_theta_full 0.996
_diffrn_measured_fraction_theta_max 0.996
_diffrn_measurement_device_type 'Siemens CCD area detector'
_diffrn_measurement_method '\w scans with narrow frames'
_diffrn_radiation_monochromator graphite
_diffrn_radiation_source 'fine-focus sealed tube'
_diffrn_radiation_type MoK\a
_diffrn_radiation_wavelength 0.71073
_diffrn_reflns_av_R_equivalents 0.1097
_diffrn_reflns_av_sigmaI/netI 0.1801
_diffrn_reflns_limit_h_max 12
_diffrn_reflns_limit_h_min -16
_diffrn_reflns_limit_k_max 19
_diffrn_reflns_limit_k_min -21
_diffrn_reflns_limit_l_max 21
_diffrn_reflns_limit_l_min -21
_diffrn_reflns_number 21775
_diffrn_reflns_theta_full 27.52
_diffrn_reflns_theta_max 27.52
_diffrn_reflns_theta_min 1.63
_exptl_absorpt_coefficient_mu 0.856
_exptl_absorpt_correction_T_max 1.000000
_exptl_absorpt_correction_T_min 0.594787
_exptl_absorpt_correction_type multi-scan
_exptl_absorpt_process_details 'SADABS (Sheldrick, 1996)'
_exptl_crystal_colour red
_exptl_crystal_density_diffrn 1.484
_exptl_crystal_density_meas ?
_exptl_crystal_density_method .
_exptl_crystal_description plate
_exptl_crystal_F_000 1552
_exptl_crystal_size_max 0.5
_exptl_crystal_size_mid 0.3
_exptl_crystal_size_min 0.1
_refine_diff_density_max 0.424
_refine_diff_density_min -0.435
_refine_diff_density_rms 0.070
_refine_ls_extinction_method none
_refine_ls_goodness_of_fit_ref 0.810
_refine_ls_hydrogen_treatment constr
_refine_ls_matrix_type full
_refine_ls_number_parameters 467
_refine_ls_number_reflns 7813
_refine_ls_number_restraints 0
_refine_ls_restrained_S_all 0.810
_refine_ls_R_factor_all 0.1691
_refine_ls_R_factor_gt 0.0535
_refine_ls_shift/su_max 0.003
_refine_ls_shift/su_mean 0.000
_refine_ls_structure_factor_coef Fsqd
_refine_ls_weighting_details 'calc w=1/[\s^2^(Fo^2^)+(0.0343P)^2^+0.0000P] where P=(Fo^2^+2Fc^2^)/3'
_refine_ls_weighting_scheme calc
_refine_ls_wR_factor_gt 0.0853
_refine_ls_wR_factor_ref 0.1083
_reflns_number_gt 3176
_reflns_number_total 7813
_reflns_threshold_expression >2sigma(I)
_cod_data_source_file b313654j.txt
_cod_data_source_block 30
_cod_depositor_comments
;
The following automatic conversions were performed:
'_symmetry_cell_setting' value 'Monoclinic' changed to 'monoclinic'
according to '/home/saulius/struct/CIF-dictionaries/cif_core.dic'
dictionary named 'cif_core.dic' version 2.4.1 from 2010-06-29.

Automatic conversion script
Id: cif_fix_enum 1527 2010-12-29 10:47:43Z saulius 
;
_cod_original_sg_symbol_H-M P2(1)/c
_cod_database_code 7013733

loop_
_symmetry_equiv_pos_as_xyz
'x, y, z'
'-x, y+1/2, -z+1/2'
'-x, -y, -z'
'x, -y-1/2, z-1/2'

loop_
_atom_site_label
_atom_site_type_symbol
_atom_site_fract_x
_atom_site_fract_y
_atom_site_fract_z
_atom_site_U_iso_or_equiv
_atom_site_adp_type
_atom_site_occupancy
_atom_site_symmetry_multiplicity
_atom_site_calc_flag
_atom_site_refinement_flags
_atom_site_disorder_assembly
_atom_site_disorder_group
Mn1 Mn 0.26291(5) 0.03800(3) 0.58228(4) 0.02925(18) Uani 1 1 d . . .
Mn2 Mn 0.18354(5) 0.01744(4) 0.86476(4) 0.03179(18) Uani 1 1 d . . .
C1 C 0.2033(3) 0.0225(2) 0.7532(2) 0.0276(9) Uani 1 1 d . . .
N2 N 0.1447(3) 0.05178(19) 0.5174(2) 0.0355(9) Uani 1 1 d . . .
N3 N 0.3096(3) 0.0276(2) 0.9164(2) 0.0423(9) Uani 1 1 d . . .
N4 N 0.2777(3) -0.1461(2) 0.5782(2) 0.0351(9) Uani 1 1 d . . .
N5 N 0.1784(3) -0.1668(2) 0.8581(2) 0.0396(9) Uani 1 1 d . . .
O1 O 0.0640(3) 0.06615(19) 0.4650(2) 0.0597(10) Uani 1 1 d . . .
O2 O 0.3968(3) 0.0401(2) 0.9599(2) 0.0719(11) Uani 1 1 d . . .
N1 N 0.2205(3) 0.0289(2) 0.6882(2) 0.0406(9) Uani 1 1 d . . .
C2 C 0.4059(4) 0.1021(3) 0.6580(3) 0.0378(11) Uani 1 1 d . . .
C3 C 0.4355(3) 0.0360(3) 0.6156(3) 0.0380(11) Uani 1 1 d . . .
H3A H 0.4817 -0.0103 0.6424 0.046 Uiso 1 1 calc R . .
C4 C 0.3917(3) 0.0473(3) 0.5277(3) 0.0379(11) Uani 1 1 d . . .
H4A H 0.4047 0.0123 0.4820 0.045 Uiso 1 1 calc R . .
C5 C 0.3343(3) 0.1202(2) 0.5170(3) 0.0380(11) Uani 1 1 d . . .
H5A H 0.2988 0.1461 0.4620 0.046 Uiso 1 1 calc R . .
C6 C 0.3423(3) 0.1534(2) 0.5973(3) 0.0371(11) Uani 1 1 d . . .
H6A H 0.3104 0.2058 0.6088 0.044 Uiso 1 1 calc R . .
C7 C 0.4373(4) 0.1161(3) 0.7510(3) 0.0601(15) Uani 1 1 d . . .
H7A H 0.5052 0.1458 0.7667 0.090 Uiso 1 1 calc R . .
H7B H 0.4458 0.0640 0.7802 0.090 Uiso 1 1 calc R . .
H7C H 0.3814 0.1476 0.7668 0.090 Uiso 1 1 calc R . .
C8 C 0.2694(3) -0.0769(3) 0.5793(2) 0.0327(10) Uani 1 1 d . . .
C9 C 0.2837(3) -0.2311(2) 0.5794(2) 0.0304(10) Uani 1 1 d . . .
C10 C 0.2025(3) -0.2730(3) 0.6028(2) 0.0356(11) Uani 1 1 d . . .
C11 C 0.2108(4) -0.3564(3) 0.6041(3) 0.0463(12) Uani 1 1 d . . .
H11A H 0.1573 -0.3878 0.6194 0.056 Uiso 1 1 calc R . .
C12 C 0.2955(4) -0.3950(3) 0.5836(3) 0.0466(13) Uani 1 1 d . . .
H12A H 0.3003 -0.4522 0.5855 0.056 Uiso 1 1 calc R . .
C13 C 0.3729(4) -0.3501(3) 0.5604(2) 0.0414(12) Uani 1 1 d . . .
H13A H 0.4294 -0.3774 0.5448 0.050 Uiso 1 1 calc R . .
C14 C 0.3706(3) -0.2669(2) 0.5593(2) 0.0322(10) Uani 1 1 d . . .
C15 C 0.4595(3) -0.2181(3) 0.5402(3) 0.0486(13) Uani 1 1 d . . .
H15A H 0.4290 -0.1787 0.4961 0.073 Uiso 1 1 calc R . .
H15B H 0.5083 -0.2542 0.5210 0.073 Uiso 1 1 calc R . .
H15C H 0.4989 -0.1898 0.5910 0.073 Uiso 1 1 calc R . .
C16 C 0.1124(4) -0.2282(3) 0.6255(3) 0.0533(13) Uani 1 1 d . . .
H16A H 0.1422 -0.1877 0.6686 0.080 Uiso 1 1 calc R . .
H16B H 0.0684 -0.2665 0.6472 0.080 Uiso 1 1 calc R . .
H16C H 0.0680 -0.2014 0.5755 0.080 Uiso 1 1 calc R . .
C17 C 0.1178(4) 0.0664(3) 0.9602(3) 0.0420(12) Uani 1 1 d . . .
H17A H 0.1515 0.0635 1.0219 0.050 Uiso 1 1 calc R . .
C18 C 0.0470(3) 0.0095(3) 0.9130(3) 0.0428(12) Uani 1 1 d . . .
H18A H 0.0205 -0.0404 0.9353 0.051 Uiso 1 1 calc R . .
C19 C 0.0159(3) 0.0366(3) 0.8297(3) 0.0442(12) Uani 1 1 d . . .
H19A H -0.0370 0.0098 0.7822 0.053 Uiso 1 1 calc R . .
C20 C 0.0675(4) 0.1108(3) 0.8262(3) 0.0398(11) Uani 1 1 d . . .
H20A H 0.0586 0.1449 0.7749 0.048 Uiso 1 1 calc R . .
C21 C 0.1303(3) 0.1306(2) 0.9061(3) 0.0371(11) Uani 1 1 d . . .
C22 C 0.1967(4) 0.2046(3) 0.9311(3) 0.0600(15) Uani 1 1 d . . .
H22A H 0.1556 0.2449 0.9532 0.090 Uiso 1 1 calc R . .
H22B H 0.2162 0.2268 0.8821 0.090 Uiso 1 1 calc R . .
H22C H 0.2619 0.1907 0.9745 0.090 Uiso 1 1 calc R . .
C23 C 0.1803(3) -0.0964(3) 0.8593(3) 0.0366(11) Uani 1 1 d . . .
C24 C 0.1829(4) -0.2512(2) 0.8569(3) 0.0377(11) Uani 1 1 d . . .
C25 C 0.0982(4) -0.2947(3) 0.8753(3) 0.0437(12) Uani 1 1 d . . .
C26 C 0.1067(4) -0.3776(3) 0.8749(3) 0.0526(14) Uani 1 1 d . . .
H26A H 0.0523 -0.4093 0.8883 0.063 Uiso 1 1 calc R . .
C27 C 0.1923(5) -0.4162(3) 0.8554(3) 0.0590(15) Uani 1 1 d . . .
H27A H 0.1954 -0.4735 0.8549 0.071 Uiso 1 1 calc R . .
C28 C 0.2730(5) -0.3712(3) 0.8368(3) 0.0598(15) Uani 1 1 d . . .
H28A H 0.3313 -0.3980 0.8232 0.072 Uiso 1 1 calc R . .
C29 C 0.2701(4) -0.2876(3) 0.8375(3) 0.0471(13) Uani 1 1 d . . .
C30 C 0.3589(4) -0.2367(3) 0.8193(3) 0.0624(15) Uani 1 1 d . . .
H30A H 0.4192 -0.2716 0.8166 0.094 Uiso 1 1 calc R . .
H30B H 0.3830 -0.1966 0.8640 0.094 Uiso 1 1 calc R . .
H30C H 0.3321 -0.2090 0.7654 0.094 Uiso 1 1 calc R . .
C31 C 0.0041(4) -0.2520(3) 0.8928(3) 0.0559(14) Uani 1 1 d . . .
H31A H -0.0484 -0.2919 0.9007 0.084 Uiso 1 1 calc R . .
H31B H -0.0290 -0.2169 0.8453 0.084 Uiso 1 1 calc R . .
H31C H 0.0283 -0.2193 0.9437 0.084 Uiso 1 1 calc R . .
P1 P 0.29256(13) -0.62252(8) 0.73010(8) 0.0547(4) Uani 1 1 d . . .
F5 F 0.2651(8) -0.6518(4) 0.6399(3) 0.257(4) Uani 1 1 d . A .
F6 F 0.3223(4) -0.5936(3) 0.8213(2) 0.160(2) Uani 1 1 d . A .
F1 F 0.3472(10) -0.5382(4) 0.7255(5) 0.129(4) Uani 0.569(10) 1 d P A 1
F2 F 0.2489(7) -0.7062(5) 0.7299(9) 0.121(5) Uani 0.569(10) 1 d P A 1
F3 F 0.4110(6) -0.6621(7) 0.7532(5) 0.092(3) Uani 0.569(10) 1 d P A 1
F4 F 0.1840(7) -0.5864(6) 0.6980(8) 0.140(6) Uani 0.569(10) 1 d P A 1
F1' F 0.2328(13) -0.5427(6) 0.6932(6) 0.093(6) Uani 0.431(10) 1 d P A 2
F2' F 0.3288(19) -0.7035(8) 0.7718(8) 0.152(8) Uani 0.431(10) 1 d P A 2
F3' F 0.3771(13) -0.6095(11) 0.6922(14) 0.173(8) Uani 0.431(10) 1 d P A 2
F4' F 0.1869(9) -0.6337(7) 0.7708(7) 0.118(5) Uani 0.431(10) 1 d P A 2

loop_
_atom_site_aniso_label
_atom_site_aniso_U_11
_atom_site_aniso_U_22
_atom_site_aniso_U_33
_atom_site_aniso_U_23
_atom_site_aniso_U_13
_atom_site_aniso_U_12
Mn1 0.0311(4) 0.0314(4) 0.0287(4) 0.0014(3) 0.0140(3) 0.0004(3)
Mn2 0.0310(4) 0.0382(4) 0.0300(4) 0.0017(3) 0.0148(3) 0.0012(3)
C1 0.029(2) 0.032(3) 0.028(2) 0.0047(19) 0.019(2) -0.0016(19)
N2 0.037(2) 0.036(2) 0.037(2) -0.0029(17) 0.016(2) 0.0000(18)
N3 0.039(2) 0.047(2) 0.044(2) 0.0090(19) 0.016(2) 0.000(2)
N4 0.039(2) 0.033(2) 0.032(2) -0.0011(18) 0.0073(19) 0.0010(19)
N5 0.046(3) 0.042(3) 0.031(2) 0.0007(19) 0.0091(19) 0.005(2)
O1 0.045(2) 0.067(2) 0.060(2) 0.0086(18) 0.002(2) 0.0117(18)
O2 0.034(2) 0.098(3) 0.078(3) 0.024(2) 0.004(2) -0.012(2)
N1 0.040(2) 0.040(2) 0.045(2) -0.0014(19) 0.016(2) -0.0018(18)
C2 0.037(3) 0.044(3) 0.035(3) 0.001(2) 0.014(2) -0.014(2)
C3 0.026(2) 0.036(3) 0.056(3) 0.008(2) 0.016(2) -0.002(2)
C4 0.033(3) 0.046(3) 0.042(3) -0.001(2) 0.023(2) -0.004(2)
C5 0.047(3) 0.039(3) 0.033(3) 0.006(2) 0.021(2) -0.002(2)
C6 0.046(3) 0.028(2) 0.043(3) 0.002(2) 0.021(3) -0.004(2)
C7 0.063(4) 0.074(4) 0.043(3) -0.002(3) 0.013(3) -0.023(3)
C8 0.039(3) 0.038(3) 0.023(2) 0.001(2) 0.011(2) -0.002(2)
C9 0.037(3) 0.032(3) 0.019(2) -0.0010(19) 0.002(2) -0.003(2)
C10 0.035(3) 0.037(3) 0.033(3) 0.001(2) 0.006(2) -0.005(2)
C11 0.043(3) 0.047(3) 0.048(3) 0.005(2) 0.010(3) -0.016(3)
C12 0.066(4) 0.024(3) 0.041(3) 0.001(2) -0.001(3) -0.003(3)
C13 0.051(3) 0.039(3) 0.030(3) -0.008(2) 0.003(2) 0.011(2)
C14 0.035(3) 0.033(3) 0.027(2) 0.0006(19) 0.005(2) 0.001(2)
C15 0.047(3) 0.055(3) 0.050(3) -0.005(2) 0.023(3) -0.005(3)
C16 0.048(3) 0.060(3) 0.059(3) -0.003(3) 0.027(3) -0.003(3)
C17 0.049(3) 0.048(3) 0.036(3) -0.003(2) 0.024(3) 0.009(2)
C18 0.043(3) 0.041(3) 0.057(3) -0.006(2) 0.036(3) -0.002(2)
C19 0.027(3) 0.053(3) 0.050(3) -0.019(3) 0.007(2) 0.002(2)
C20 0.043(3) 0.043(3) 0.036(3) 0.004(2) 0.015(2) 0.013(2)
C21 0.037(3) 0.035(3) 0.040(3) -0.005(2) 0.013(2) 0.001(2)
C22 0.065(4) 0.052(3) 0.068(4) -0.013(3) 0.026(3) -0.007(3)
C23 0.039(3) 0.044(3) 0.032(3) 0.003(2) 0.018(2) 0.001(2)
C24 0.050(3) 0.031(3) 0.027(3) 0.001(2) 0.001(2) 0.008(2)
C25 0.056(3) 0.042(3) 0.028(3) 0.000(2) 0.002(3) 0.003(3)
C26 0.068(4) 0.051(3) 0.030(3) 0.004(2) -0.001(3) -0.007(3)
C27 0.091(5) 0.038(3) 0.036(3) -0.004(2) -0.005(3) 0.008(3)
C28 0.080(4) 0.051(4) 0.043(3) -0.009(3) 0.008(3) 0.024(3)
C29 0.057(4) 0.048(3) 0.032(3) 0.000(2) 0.004(3) 0.011(3)
C30 0.057(4) 0.073(4) 0.057(4) -0.008(3) 0.017(3) 0.017(3)
C31 0.055(4) 0.064(3) 0.050(3) 0.005(3) 0.015(3) 0.001(3)
P1 0.0742(12) 0.0422(9) 0.0400(8) -0.0024(7) 0.0010(8) 0.0049(8)
F5 0.427(11) 0.207(6) 0.064(3) -0.062(4) -0.065(5) 0.179(7)
F6 0.206(5) 0.199(5) 0.058(3) -0.024(3) 0.007(3) 0.082(4)
F1 0.169(10) 0.063(5) 0.124(7) 0.030(4) -0.013(7) -0.033(6)
F2 0.080(6) 0.061(5) 0.221(15) 0.001(7) 0.034(7) -0.020(5)
F3 0.069(5) 0.115(8) 0.095(6) 0.015(5) 0.026(4) 0.018(5)
F4 0.062(6) 0.108(9) 0.218(14) -0.032(9) -0.019(7) 0.054(6)
F1' 0.160(16) 0.058(7) 0.056(6) 0.024(5) 0.018(8) 0.030(7)
F2' 0.25(2) 0.079(9) 0.108(9) 0.027(7) 0.005(14) 0.089(13)
F3' 0.136(13) 0.188(17) 0.27(2) -0.031(15) 0.183(16) -0.027(12)
F4' 0.142(10) 0.145(11) 0.095(8) 0.006(6) 0.080(8) -0.061(8)

loop_
_atom_type_symbol
_atom_type_description
_atom_type_scat_dispersion_real
_atom_type_scat_dispersion_imag
_atom_type_scat_source
C C 0.0033 0.0016 'International Tables Vol C Tables 4.2.6.8 and 6.1.1.4'
H H 0.0000 0.0000 'International Tables Vol C Tables 4.2.6.8 and 6.1.1.4'
N N 0.0061 0.0033 'International Tables Vol C Tables 4.2.6.8 and 6.1.1.4'
O O 0.0106 0.0060 'International Tables Vol C Tables 4.2.6.8 and 6.1.1.4'
F F 0.0171 0.0103 'International Tables Vol C Tables 4.2.6.8 and 6.1.1.4'
P P 0.1023 0.0942 'International Tables Vol C Tables 4.2.6.8 and 6.1.1.4'
Mn Mn 0.3368 0.7283 'International Tables Vol C Tables 4.2.6.8 and 6.1.1.4'

loop_
_geom_angle_atom_site_label_1
_geom_angle_atom_site_label_2
_geom_angle_atom_site_label_3
_geom_angle
_geom_angle_site_symmetry_1
_geom_angle_site_symmetry_3
_geom_angle_publ_flag
N2 Mn1 C8 99.33(17) . . ?
N2 Mn1 N1 99.38(15) . . ?
C8 Mn1 N1 88.34(15) . . ?
N2 Mn1 C5 91.96(17) . . ?
C8 Mn1 C5 127.35(17) . . ?
N1 Mn1 C5 140.27(15) . . ?
N2 Mn1 C4 114.76(16) . . ?
C8 Mn1 C4 90.98(17) . . ?
N1 Mn1 C4 145.47(16) . . ?
C5 Mn1 C4 39.10(14) . . ?
N2 Mn1 C6 106.70(16) . . ?
C8 Mn1 C6 150.03(18) . . ?
N1 Mn1 C6 101.56(15) . . ?
C5 Mn1 C6 38.90(14) . . ?
C4 Mn1 C6 64.89(16) . . ?
N2 Mn1 C3 153.73(16) . . ?
C8 Mn1 C3 86.63(17) . . ?
N1 Mn1 C3 106.39(15) . . ?
C5 Mn1 C3 64.84(16) . . ?
C4 Mn1 C3 39.17(15) . . ?
C6 Mn1 C3 63.48(16) . . ?
N2 Mn1 C2 143.32(16) . . ?
C8 Mn1 C2 117.22(18) . . ?
N1 Mn1 C2 85.42(14) . . ?
C5 Mn1 C2 64.16(16) . . ?
C4 Mn1 C2 64.39(16) . . ?
C6 Mn1 C2 37.48(15) . . ?
C3 Mn1 C2 37.53(14) . . ?
N3 Mn2 C23 97.72(18) . . ?
N3 Mn2 C1 97.47(17) . . ?
C23 Mn2 C1 90.29(17) . . ?
N3 Mn2 C19 159.27(17) . . ?
C23 Mn2 C19 97.38(18) . . ?
C1 Mn2 C19 96.58(17) . . ?
N3 Mn2 C18 128.54(18) . . ?
C23 Mn2 C18 86.89(18) . . ?
C1 Mn2 C18 133.88(18) . . ?
C19 Mn2 C18 38.64(16) . . ?
N3 Mn2 C20 127.40(18) . . ?
C23 Mn2 C20 134.80(19) . . ?
C1 Mn2 C20 86.67(16) . . ?
C19 Mn2 C20 38.64(15) . . ?
C18 Mn2 C20 64.36(17) . . ?
N3 Mn2 C17 96.38(18) . . ?
C23 Mn2 C17 113.94(17) . . ?
C1 Mn2 C17 150.06(17) . . ?
C19 Mn2 C17 64.39(17) . . ?
C18 Mn2 C17 38.35(15) . . ?
C20 Mn2 C17 63.91(16) . . ?
N3 Mn2 C21 95.85(17) . . ?
C23 Mn2 C21 150.88(17) . . ?
C1 Mn2 C21 113.33(17) . . ?
C19 Mn2 C21 64.49(16) . . ?
C18 Mn2 C21 64.60(16) . . ?
C20 Mn2 C21 37.87(15) . . ?
C17 Mn2 C21 38.65(15) . . ?
N1 C1 Mn2 175.7(4) . . ?
O1 N2 Mn1 173.2(3) . . ?
O2 N3 Mn2 172.6(4) . . ?
C8 N4 C9 177.0(4) . . ?
C23 N5 C24 176.5(5) . . ?
C1 N1 Mn1 175.1(3) . . ?
C6 C2 C3 107.5(4) . . ?
C6 C2 C7 126.1(4) . . ?
C3 C2 C7 126.5(4) . . ?
C6 C2 Mn1 68.9(2) . . ?
C3 C2 Mn1 68.9(2) . . ?
C7 C2 Mn1 128.0(3) . . ?
C2 C3 C4 108.5(4) . . ?
C2 C3 Mn1 73.5(2) . . ?
C4 C3 Mn1 68.2(2) . . ?
C5 C4 C3 107.3(4) . . ?
C5 C4 Mn1 70.4(2) . . ?
C3 C4 Mn1 72.6(2) . . ?
C4 C5 C6 108.0(4) . . ?
C4 C5 Mn1 70.5(2) . . ?
C6 C5 Mn1 72.8(2) . . ?
C2 C6 C5 108.6(4) . . ?
C2 C6 Mn1 73.6(2) . . ?
C5 C6 Mn1 68.3(2) . . ?
N4 C8 Mn1 177.3(4) . . ?
C14 C9 C10 124.8(4) . . ?
C14 C9 N4 118.0(4) . . ?
C10 C9 N4 117.2(4) . . ?
C11 C10 C9 116.0(4) . . ?
C11 C10 C16 123.2(4) . . ?
C9 C10 C16 120.8(4) . . ?
C12 C11 C10 121.3(4) . . ?
C13 C12 C11 119.9(4) . . ?
C14 C13 C12 121.9(4) . . ?
C13 C14 C9 116.1(4) . . ?
C13 C14 C15 121.7(4) . . ?
C9 C14 C15 122.2(4) . . ?
C18 C17 C21 108.6(4) . . ?
C18 C17 Mn2 70.3(2) . . ?
C21 C17 Mn2 71.9(2) . . ?
C17 C18 C19 107.9(4) . . ?
C17 C18 Mn2 71.3(2) . . ?
C19 C18 Mn2 70.4(2) . . ?
C18 C19 C20 107.6(4) . . ?
C18 C19 Mn2 71.0(3) . . ?
C20 C19 Mn2 71.3(2) . . ?
C21 C20 C19 109.4(4) . . ?
C21 C20 Mn2 72.4(3) . . ?
C19 C20 Mn2 70.0(2) . . ?
C20 C21 C17 106.4(4) . . ?
C20 C21 C22 127.3(4) . . ?
C17 C21 C22 126.3(4) . . ?
C20 C21 Mn2 69.7(2) . . ?
C17 C21 Mn2 69.5(2) . . ?
C22 C21 Mn2 126.2(3) . . ?
N5 C23 Mn2 178.3(4) . . ?
C29 C24 N5 118.4(4) . . ?
C29 C24 C25 123.5(4) . . ?
N5 C24 C25 118.1(4) . . ?
C26 C25 C24 116.2(5) . . ?
C26 C25 C31 122.8(5) . . ?
C24 C25 C31 121.1(4) . . ?
C25 C26 C27 122.0(5) . . ?
C28 C27 C26 119.9(5) . . ?
C27 C28 C29 120.9(5) . . ?
C28 C29 C24 117.5(5) . . ?
C28 C29 C30 122.0(5) . . ?
C24 C29 C30 120.6(4) . . ?
F3' P1 F4 123.2(11) . . ?
F3' P1 F2 118.5(7) . . ?
F4 P1 F2 92.9(6) . . ?
F3' P1 F5 67.9(7) . . ?
F4 P1 F5 79.8(5) . . ?
F2 P1 F5 73.2(6) . . ?
F3' P1 F2' 98.8(9) . . ?
F4 P1 F2' 131.6(10) . . ?
F2 P1 F2' 42.1(7) . . ?
F5 P1 F2' 97.3(5) . . ?
F3' P1 F6 111.3(9) . . ?
F4 P1 F6 101.3(5) . . ?
F2 P1 F6 106.8(6) . . ?
F5 P1 F6 179.0(4) . . ?
F2' P1 F6 82.1(5) . . ?
F3' P1 F1' 93.3(9) . . ?
F4 P1 F1' 37.1(5) . . ?
F2 P1 F1' 129.2(7) . . ?
F5 P1 F1' 85.6(4) . . ?
F2' P1 F1' 167.8(10) . . ?
F6 P1 F1' 95.2(4) . . ?
F3' P1 F1 55.5(6) . . ?
F4 P1 F1 91.1(5) . . ?
F2 P1 F1 174.0(6) . . ?
F5 P1 F1 103.2(5) . . ?
F2' P1 F1 135.4(9) . . ?
F6 P1 F1 76.7(4) . . ?
F1' P1 F1 54.3(5) . . ?
F3' P1 F3 51.0(8) . . ?
F4 P1 F3 173.0(6) . . ?
F2 P1 F3 87.7(4) . . ?
F5 P1 F3 93.8(4) . . ?
F2' P1 F3 51.4(7) . . ?
F6 P1 F3 85.2(3) . . ?
F1' P1 F3 140.5(7) . . ?
F1 P1 F3 87.8(5) . . ?
F3' P1 F4' 176.2(10) . . ?
F4 P1 F4' 53.0(5) . . ?
F2 P1 F4' 63.5(5) . . ?
F5 P1 F4' 110.5(6) . . ?
F2' P1 F4' 84.8(9) . . ?
F6 P1 F4' 70.3(4) . . ?
F1' P1 F4' 83.1(5) . . ?
F1 P1 F4' 122.5(6) . . ?
F3 P1 F4' 132.8(6) . . ?
P1 F5 F3' 52.9(4) . . ?
P1 F3' F5 59.2(5) . . ?

loop_
_geom_bond_atom_site_label_1
_geom_bond_atom_site_label_2
_geom_bond_distance
_geom_bond_site_symmetry_2
_geom_bond_publ_flag
Mn1 N2 1.637(4) . ?
Mn1 C8 1.905(4) . ?
Mn1 N1 1.970(4) . ?
Mn1 C5 2.094(4) . ?
Mn1 C4 2.096(4) . ?
Mn1 C6 2.152(4) . ?
Mn1 C3 2.153(4) . ?
Mn1 C2 2.213(4) . ?
Mn2 N3 1.638(4) . ?
Mn2 C23 1.886(5) . ?
Mn2 C1 1.926(4) . ?
Mn2 C19 2.115(4) . ?
Mn2 C18 2.123(4) . ?
Mn2 C20 2.132(4) . ?
Mn2 C17 2.135(4) . ?
Mn2 C21 2.167(4) . ?
C1 N1 1.156(4) . ?
N2 O1 1.191(4) . ?
N3 O2 1.186(4) . ?
N4 C8 1.150(4) . ?
N4 C9 1.409(5) . ?
N5 C23 1.165(5) . ?
N5 C24 1.399(5) . ?
C2 C6 1.404(6) . ?
C2 C3 1.406(5) . ?
C2 C7 1.499(6) . ?
C3 C4 1.425(6) . ?
C4 C5 1.402(5) . ?
C5 C6 1.415(5) . ?
C9 C14 1.385(5) . ?
C9 C10 1.394(5) . ?
C10 C11 1.386(5) . ?
C10 C16 1.507(5) . ?
C11 C12 1.383(6) . ?
C12 C13 1.378(6) . ?
C13 C14 1.377(5) . ?
C14 C15 1.504(5) . ?
C17 C18 1.399(6) . ?
C17 C21 1.424(5) . ?
C18 C19 1.402(6) . ?
C19 C20 1.405(5) . ?
C20 C21 1.395(6) . ?
C21 C22 1.489(6) . ?
C24 C29 1.387(6) . ?
C24 C25 1.408(6) . ?
C25 C26 1.376(6) . ?
C25 C31 1.499(6) . ?
C26 C27 1.386(6) . ?
C27 C28 1.380(7) . ?
C28 C29 1.386(6) . ?
C29 C30 1.517(6) . ?
P1 F3' 1.410(9) . ?
P1 F4 1.489(8) . ?
P1 F2 1.496(8) . ?
P1 F5 1.518(4) . ?
P1 F2' 1.523(10) . ?
P1 F6 1.530(4) . ?
P1 F1' 1.571(10) . ?
P1 F1 1.574(7) . ?
P1 F3 1.617(7) . ?
P1 F4' 1.683(9) . ?
F5 F3' 1.637(15) . ?
